data_4078515
loop_
_publ_author_name
'Lilly, Cassandra P.'
'Boyle, Paul D.'
'Ison, Elon A.'

_publ_section_title
;
 Synthesis of Oxorhenium Acetyl and Benzoyl Complexes Incorporating
 Diamidopyridine Ligands: Implications for the Mechanism of CO Insertion
;
_journal_issue 11
_journal_name_full Organometallics
_journal_page_first 4295
_journal_paper_doi 10.1021/om3002872
_journal_volume 31
_journal_year 2012
_chemical_formula_sum 'C32 H34 N3 O2 Re'
_chemical_formula_weight 678.82
_chemical_name_systematic
; 
 ? 
;
_space_group_IT_number 2
_symmetry_cell_setting triclinic
_symmetry_space_group_name_Hall '-P 1'
_symmetry_space_group_name_H-M 'P -1'
_atom_sites_solution_hydrogens geom
_atom_sites_solution_primary direct
_atom_sites_solution_secondary difmap
_audit_creation_method SHELXL-97
_cell_angle_alpha 78.110(18)
_cell_angle_beta 79.25(2)
_cell_angle_gamma 75.795(18)
_cell_formula_units_Z 4
_cell_length_a 13.536(5)
_cell_length_b 13.995(4)
_cell_length_c 15.660(6)
_cell_measurement_reflns_used 9995
_cell_measurement_temperature 110
_cell_measurement_theta_max 31.74
_cell_measurement_theta_min 2.90
_cell_volume 2785.1(17)
_computing_cell_refinement SAINT
_computing_data_collection Apex2
_computing_data_reduction SAINT
_computing_molecular_graphics NRCVAX
_computing_publication_material cif2tables.py
_computing_structure_refinement XL
_computing_structure_solution XS
_diffrn_ambient_temperature 110
_diffrn_measured_fraction_theta_full 0.974
_diffrn_measured_fraction_theta_max 0.643
_diffrn_measurement_device_type 'Bruker-Nonius Kappa Axis X8 Apex2'
_diffrn_measurement_method 'omega and phi scans'
_diffrn_radiation_monochromator graphite
_diffrn_radiation_source 'fine-focus sealed tube'
_diffrn_radiation_type MoK\a
_diffrn_radiation_wavelength 0.71073
_diffrn_reflns_av_R_equivalents 0.0684
_diffrn_reflns_av_sigmaI/netI 0.0907
_diffrn_reflns_limit_h_max 18
_diffrn_reflns_limit_h_min -18
_diffrn_reflns_limit_k_max 19
_diffrn_reflns_limit_k_min -19
_diffrn_reflns_limit_l_max 22
_diffrn_reflns_limit_l_min -21
_diffrn_reflns_number 55668
_diffrn_reflns_theta_full 24.96
_diffrn_reflns_theta_max 32.31
_diffrn_reflns_theta_min 1.85
_exptl_absorpt_coefficient_mu 4.397
_exptl_absorpt_correction_T_max 0.9532
_exptl_absorpt_correction_T_min 0.7117
_exptl_absorpt_correction_type multi-scan
_exptl_absorpt_process_details SADABS
_exptl_crystal_colour yellow
_exptl_crystal_density_diffrn 1.619
_exptl_crystal_density_method 'not measured'
_exptl_crystal_description plate
_exptl_crystal_F_000 1352
_exptl_crystal_size_max 0.08
_exptl_crystal_size_mid 0.08
_exptl_crystal_size_min 0.01
_refine_diff_density_max 1.928
_refine_diff_density_min -1.501
_refine_diff_density_rms 0.191
_refine_ls_extinction_method none
_refine_ls_goodness_of_fit_ref 1.003
_refine_ls_hydrogen_treatment constr
_refine_ls_matrix_type full
_refine_ls_number_parameters 697
_refine_ls_number_reflns 12757
_refine_ls_number_restraints 0
_refine_ls_restrained_S_all 1.003
_refine_ls_R_factor_all 0.0869
_refine_ls_R_factor_gt 0.0429
_refine_ls_shift/su_max 0.002
_refine_ls_shift/su_mean 0.000
_refine_ls_structure_factor_coef Fsqd
_refine_ls_weighting_details 'calc w=1/[\s^2^(Fo^2^)+(0.0334P)^2^+0.0000P] where P=(Fo^2^+2Fc^2^)/3'
_refine_ls_weighting_scheme calc
_refine_ls_wR_factor_gt 0.0724
_refine_ls_wR_factor_ref 0.0843
_reflns_number_gt 8428
_reflns_number_total 12757
_reflns_threshold_expression >2sigma(I)
_cod_data_source_file om3002872_si_001.cif
_cod_data_source_block x12052
_cod_original_cell_volume 2785.0(17)
_cod_database_code 4078515

loop_
_symmetry_equiv_pos_as_xyz
'x, y, z'
'-x, -y, -z'

loop_
_atom_site_label
_atom_site_type_symbol
_atom_site_fract_x
_atom_site_fract_y
_atom_site_fract_z
_atom_site_U_iso_or_equiv
_atom_site_adp_type
_atom_site_occupancy
_atom_site_symmetry_multiplicity
_atom_site_calc_flag
_atom_site_refinement_flags
Re1 Re 0.516115(17) 0.520613(15) 0.847896(14) 0.01788(7) Uani 1 1 d .
O1A O 0.4847(3) 0.4385(3) 0.9386(2) 0.0216(9) Uani 1 1 d .
N1A N 0.6453(4) 0.5589(3) 0.8521(3) 0.0216(11) Uani 1 1 d .
N2A N 0.4728(4) 0.6724(3) 0.8537(3) 0.0192(11) Uani 1 1 d .
N3A N 0.3996(4) 0.5694(3) 0.7787(3) 0.0211(11) Uani 1 1 d .
C1A C 0.5863(4) 0.4321(4) 0.7543(4) 0.0213(13) Uani 1 1 d .
O2A O 0.6236(3) 0.4691(3) 0.6808(3) 0.0229(9) Uani 1 1 d .
C2A C 0.5803(4) 0.3236(4) 0.7699(4) 0.0219(13) Uani 1 1 d .
C3A C 0.5546(4) 0.2889(4) 0.7018(4) 0.0242(14) Uani 1 1 d .
H3A H 0.5446 0.3325 0.6475 0.029 Uiso 1 1 calc R
C4A C 0.5436(5) 0.1903(4) 0.7128(4) 0.0302(15) Uani 1 1 d .
H4A H 0.5230 0.1677 0.6670 0.036 Uiso 1 1 calc R
C5A C 0.5625(5) 0.1257(4) 0.7901(4) 0.0296(15) Uani 1 1 d .
H5A H 0.5562 0.0583 0.7971 0.036 Uiso 1 1 calc R
C6A C 0.5907(5) 0.1587(4) 0.8575(4) 0.0283(15) Uani 1 1 d .
H6A H 0.6063 0.1132 0.9097 0.034 Uiso 1 1 calc R
C7A C 0.5963(4) 0.2580(4) 0.8493(4) 0.0244(14) Uani 1 1 d .
H7A H 0.6110 0.2814 0.8974 0.029 Uiso 1 1 calc R
C8A C 0.7483(4) 0.5107(4) 0.8229(4) 0.0173(12) Uani 1 1 d .
C9A C 0.7983(4) 0.5442(4) 0.7400(4) 0.0221(13) Uani 1 1 d .
C10A C 0.8956(5) 0.4920(4) 0.7098(4) 0.0264(14) Uani 1 1 d .
H10A H 0.9282 0.5141 0.6524 0.032 Uiso 1 1 calc R
C11A C 0.9462(5) 0.4083(4) 0.7619(4) 0.0284(15) Uani 1 1 d .
C12A C 0.8977(5) 0.3796(4) 0.8466(4) 0.0254(14) Uani 1 1 d .
H12A H 0.9333 0.3250 0.8843 0.031 Uiso 1 1 calc R
C13A C 0.7998(4) 0.4277(4) 0.8780(4) 0.0221(13) Uani 1 1 d .
C14A C 0.7469(5) 0.6384(4) 0.6837(4) 0.0263(14) Uani 1 1 d .
H14A H 0.7468 0.6968 0.7091 0.040 Uiso 1 1 calc R
H14B H 0.6758 0.6352 0.6818 0.040 Uiso 1 1 calc R
H14C H 0.7847 0.6440 0.6237 0.040 Uiso 1 1 calc R
C15A C 1.0483(5) 0.3504(5) 0.7268(5) 0.0435(18) Uani 1 1 d .
H15A H 1.0383 0.3030 0.6927 0.065 Uiso 1 1 calc R
H15B H 1.0851 0.3137 0.7760 0.065 Uiso 1 1 calc R
H15C H 1.0886 0.3964 0.6887 0.065 Uiso 1 1 calc R
C16A C 0.7477(5) 0.3931(4) 0.9700(4) 0.0308(15) Uani 1 1 d .
H16A H 0.7910 0.3314 0.9969 0.046 Uiso 1 1 calc R
H16B H 0.6807 0.3805 0.9662 0.046 Uiso 1 1 calc R
H16C H 0.7379 0.4450 1.0061 0.046 Uiso 1 1 calc R
C17A C 0.6396(4) 0.6480(4) 0.8900(4) 0.0223(13) Uani 1 1 d .
H17A H 0.6935 0.6839 0.8574 0.027 Uiso 1 1 calc R
H17B H 0.6509 0.6284 0.9525 0.027 Uiso 1 1 calc R
C18A C 0.5358(5) 0.7138(4) 0.8835(4) 0.0225(13) Uani 1 1 d .
C19A C 0.5005(5) 0.8109(4) 0.9020(4) 0.0236(13) Uani 1 1 d .
H19A H 0.5431 0.8413 0.9248 0.028 Uiso 1 1 calc R
C20A C 0.4038(5) 0.8615(4) 0.8867(4) 0.0279(15) Uani 1 1 d .
H20A H 0.3788 0.9271 0.9003 0.033 Uiso 1 1 calc R
C21A C 0.3409(5) 0.8188(4) 0.8516(4) 0.0261(14) Uani 1 1 d .
H21A H 0.2743 0.8547 0.8395 0.031 Uiso 1 1 calc R
C22A C 0.3788(4) 0.7227(4) 0.8351(4) 0.0213(13) Uani 1 1 d .
C23A C 0.3282(4) 0.6644(4) 0.7929(4) 0.0199(13) Uani 1 1 d .
H23A H 0.2646 0.6510 0.8314 0.024 Uiso 1 1 calc R
H23B H 0.3093 0.7035 0.7358 0.024 Uiso 1 1 calc R
C24A C 0.3710(4) 0.5216(4) 0.7175(4) 0.0183(13) Uani 1 1 d .
C25A C 0.3920(4) 0.5554(4) 0.6261(4) 0.0219(13) Uani 1 1 d .
C26A C 0.3645(4) 0.5066(4) 0.5678(4) 0.0261(14) Uani 1 1 d .
H26A H 0.3778 0.5300 0.5063 0.031 Uiso 1 1 calc R
C27A C 0.3185(4) 0.4256(4) 0.5965(4) 0.0247(14) Uani 1 1 d .
C28A C 0.2993(4) 0.3942(4) 0.6877(4) 0.0252(14) Uani 1 1 d .
H28A H 0.2683 0.3382 0.7089 0.030 Uiso 1 1 calc R
C29A C 0.3233(4) 0.4410(4) 0.7482(4) 0.0210(13) Uani 1 1 d .
C30A C 0.4438(5) 0.6413(4) 0.5913(4) 0.0321(15) Uani 1 1 d .
H30A H 0.4678 0.6431 0.5280 0.048 Uiso 1 1 calc R
H30B H 0.5026 0.6332 0.6222 0.048 Uiso 1 1 calc R
H30C H 0.3948 0.7039 0.6007 0.048 Uiso 1 1 calc R
C31A C 0.2919(5) 0.3724(5) 0.5322(4) 0.0370(17) Uani 1 1 d .
H31A H 0.3016 0.4107 0.4725 0.056 Uiso 1 1 calc R
H31B H 0.2199 0.3663 0.5483 0.056 Uiso 1 1 calc R
H31C H 0.3367 0.3056 0.5340 0.056 Uiso 1 1 calc R
C32A C 0.2977(5) 0.4052(4) 0.8461(4) 0.0284(15) Uani 1 1 d .
H32A H 0.3593 0.3619 0.8687 0.043 Uiso 1 1 calc R
H32B H 0.2432 0.3675 0.8563 0.043 Uiso 1 1 calc R
H32C H 0.2741 0.4629 0.8767 0.043 Uiso 1 1 calc R
Re2 Re 0.014481(17) 0.013201(15) 0.644222(14) 0.01774(7) Uani 1 1 d .
O1B O -0.0144(3) -0.0654(2) 0.5881(2) 0.0200(9) Uani 1 1 d .
N1B N -0.1042(4) 0.0579(3) 0.7325(3) 0.0210(11) Uani 1 1 d .
N2B N -0.0303(3) 0.1652(3) 0.5998(3) 0.0180(10) Uani 1 1 d .
N3B N 0.1437(4) 0.0532(3) 0.5868(3) 0.0206(11) Uani 1 1 d .
C1B C 0.0809(4) -0.0783(4) 0.7478(4) 0.0240(14) Uani 1 1 d .
O2B O 0.1166(3) -0.0428(3) 0.7986(3) 0.0257(10) Uani 1 1 d .
C2B C 0.0739(4) -0.1863(4) 0.7719(4) 0.0220(13) Uani 1 1 d .
C3B C 0.0485(5) -0.2244(4) 0.8596(4) 0.0293(15) Uani 1 1 d .
H3B H 0.0387 -0.1830 0.9029 0.035 Uiso 1 1 calc R
C4B C 0.0371(5) -0.3223(5) 0.8854(5) 0.0388(17) Uani 1 1 d .
H4B H 0.0180 -0.3467 0.9460 0.047 Uiso 1 1 calc R
C5B C 0.0530(5) -0.3847(5) 0.8245(5) 0.0399(19) Uani 1 1 d .
H5B H 0.0445 -0.4517 0.8426 0.048 Uiso 1 1 calc R
C6B C 0.0817(6) -0.3485(5) 0.7361(5) 0.0426(19) Uani 1 1 d .
H6B H 0.0964 -0.3916 0.6937 0.051 Uiso 1 1 calc R
C7B C 0.0889(5) -0.2487(4) 0.7096(4) 0.0286(15) Uani 1 1 d .
H7B H 0.1041 -0.2230 0.6487 0.034 Uiso 1 1 calc R
C8B C -0.1379(4) 0.0079(4) 0.8192(4) 0.0165(12) Uani 1 1 d .
C9B C -0.1224(5) 0.0365(4) 0.8947(4) 0.0266(14) Uani 1 1 d .
C10B C -0.1578(5) -0.0120(5) 0.9772(4) 0.0343(16) Uani 1 1 d .
H10B H -0.1476 0.0083 1.0286 0.041 Uiso 1 1 calc R
C11B C -0.2079(5) -0.0895(5) 0.9858(4) 0.0354(17) Uani 1 1 d .
C12B C -0.2233(5) -0.1159(4) 0.9100(4) 0.0299(15) Uani 1 1 d .
H12B H -0.2582 -0.1685 0.9151 0.036 Uiso 1 1 calc R
C13B C -0.1898(4) -0.0687(4) 0.8268(4) 0.0216(13) Uani 1 1 d .
C14B C -0.0676(5) 0.1200(4) 0.8880(4) 0.0349(16) Uani 1 1 d .
H14D H -0.1154 0.1845 0.8752 0.052 Uiso 1 1 calc R
H14E H -0.0091 0.1145 0.8406 0.052 Uiso 1 1 calc R
H14F H -0.0428 0.1153 0.9440 0.052 Uiso 1 1 calc R
C15B C -0.2448(7) -0.1421(6) 1.0762(5) 0.064(2) Uani 1 1 d .
H15D H -0.2264 -0.1131 1.1213 0.096 Uiso 1 1 calc R
H15E H -0.2121 -0.2134 1.0823 0.096 Uiso 1 1 calc R
H15F H -0.3197 -0.1340 1.0836 0.096 Uiso 1 1 calc R
C16B C -0.2096(5) -0.1007(4) 0.7464(4) 0.0263(14) Uani 1 1 d .
H16D H -0.1469 -0.1439 0.7216 0.039 Uiso 1 1 calc R
H16E H -0.2297 -0.0415 0.7023 0.039 Uiso 1 1 calc R
H16F H -0.2652 -0.1375 0.7631 0.039 Uiso 1 1 calc R
C17B C -0.1762(4) 0.1551(4) 0.7078(4) 0.0205(13) Uani 1 1 d .
H17C H -0.2398 0.1430 0.6934 0.025 Uiso 1 1 calc R
H17D H -0.1953 0.1924 0.7578 0.025 Uiso 1 1 calc R
C18B C -0.1246(4) 0.2142(4) 0.6302(4) 0.0200(13) Uani 1 1 d .
C19B C -0.1635(5) 0.3120(4) 0.5920(4) 0.0243(14) Uani 1 1 d .
H19B H -0.2291 0.3483 0.6140 0.029 Uiso 1 1 calc R
C20B C -0.1011(5) 0.3541(4) 0.5195(4) 0.0289(15) Uani 1 1 d .
H20B H -0.1265 0.4193 0.4895 0.035 Uiso 1 1 calc R
C21B C -0.0040(5) 0.3031(4) 0.4910(4) 0.0262(14) Uani 1 1 d .
H21B H 0.0377 0.3334 0.4423 0.031 Uiso 1 1 calc R
C22B C 0.0325(4) 0.2083(4) 0.5333(4) 0.0194(13) Uani 1 1 d .
C23B C 0.1373(4) 0.1428(4) 0.5182(4) 0.0213(13) Uani 1 1 d .
H23C H 0.1494 0.1234 0.4592 0.026 Uiso 1 1 calc R
H23D H 0.1904 0.1793 0.5208 0.026 Uiso 1 1 calc R
C24B C 0.2493(4) 0.0074(4) 0.5953(3) 0.0195(13) Uani 1 1 d .
C25B C 0.3013(5) 0.0428(4) 0.6479(4) 0.0239(13) Uani 1 1 d .
C26B C 0.4045(5) 0.0004(4) 0.6519(4) 0.0263(14) Uani 1 1 d .
H26B H 0.4391 0.0237 0.6883 0.032 Uiso 1 1 calc R
C27B C 0.4595(5) -0.0745(4) 0.6051(4) 0.0260(14) Uani 1 1 d .
C28B C 0.4076(4) -0.1062(4) 0.5521(4) 0.0241(14) Uani 1 1 d .
H28B H 0.4444 -0.1555 0.5175 0.029 Uiso 1 1 calc R
C29B C 0.3030(5) -0.0684(4) 0.5475(4) 0.0229(13) Uani 1 1 d .
C30B C 0.2457(5) 0.1265(4) 0.6973(4) 0.0300(15) Uani 1 1 d .
H30D H 0.2930 0.1416 0.7305 0.045 Uiso 1 1 calc R
H30E H 0.1873 0.1064 0.7382 0.045 Uiso 1 1 calc R
H30F H 0.2206 0.1861 0.6554 0.045 Uiso 1 1 calc R
C31B C 0.5719(5) -0.1192(5) 0.6109(5) 0.0417(18) Uani 1 1 d .
H31D H 0.5817 -0.1918 0.6295 0.063 Uiso 1 1 calc R
H31E H 0.5944 -0.0903 0.6540 0.063 Uiso 1 1 calc R
H31F H 0.6126 -0.1046 0.5530 0.063 Uiso 1 1 calc R
C32B C 0.2495(5) -0.1068(4) 0.4890(4) 0.0276(14) Uani 1 1 d .
H32D H 0.2149 -0.0502 0.4490 0.041 Uiso 1 1 calc R
H32E H 0.1985 -0.1426 0.5257 0.041 Uiso 1 1 calc R
H32F H 0.3004 -0.1522 0.4544 0.041 Uiso 1 1 calc R

loop_
_atom_site_aniso_label
_atom_site_aniso_U_11
_atom_site_aniso_U_22
_atom_site_aniso_U_33
_atom_site_aniso_U_23
_atom_site_aniso_U_13
_atom_site_aniso_U_12
Re1 0.01822(14) 0.01939(12) 0.01517(13) -0.00528(10) -0.00290(11) -0.00009(10)
O1A 0.021(2) 0.021(2) 0.020(2) -0.0045(17) -0.0001(18) -0.0016(18)
N1A 0.026(3) 0.025(2) 0.016(3) -0.010(2) -0.002(2) -0.003(2)
N2A 0.025(3) 0.021(2) 0.013(2) -0.007(2) -0.002(2) -0.004(2)
N3A 0.022(3) 0.025(2) 0.015(3) -0.006(2) -0.003(2) 0.000(2)
C1A 0.018(3) 0.026(3) 0.020(3) -0.009(3) -0.005(3) 0.000(3)
O2A 0.019(2) 0.029(2) 0.018(2) -0.0049(19) 0.0008(19) -0.0023(19)
C2A 0.019(3) 0.022(3) 0.023(3) -0.006(3) -0.002(3) 0.001(3)
C3A 0.013(3) 0.036(3) 0.023(3) -0.013(3) -0.001(3) 0.002(3)
C4A 0.021(3) 0.037(4) 0.038(4) -0.021(3) -0.002(3) -0.006(3)
C5A 0.028(4) 0.021(3) 0.037(4) -0.003(3) -0.002(3) -0.004(3)
C6A 0.033(4) 0.024(3) 0.023(3) -0.002(3) 0.000(3) -0.003(3)
C7A 0.026(3) 0.026(3) 0.019(3) -0.012(3) -0.001(3) 0.002(3)
C8A 0.016(3) 0.018(3) 0.021(3) -0.011(2) -0.004(3) -0.001(2)
C9A 0.021(3) 0.029(3) 0.021(3) -0.008(3) -0.005(3) -0.010(3)
C10A 0.027(4) 0.032(3) 0.024(3) -0.011(3) 0.000(3) -0.012(3)
C11A 0.021(3) 0.033(3) 0.033(4) -0.011(3) -0.007(3) -0.001(3)
C12A 0.024(3) 0.023(3) 0.027(4) -0.003(3) -0.013(3) 0.006(3)
C13A 0.026(3) 0.019(3) 0.021(3) -0.004(3) -0.002(3) -0.004(3)
C14A 0.031(4) 0.026(3) 0.020(3) 0.002(3) -0.004(3) -0.006(3)
C15A 0.025(4) 0.053(4) 0.049(5) -0.021(4) 0.000(3) 0.005(3)
C16A 0.035(4) 0.034(3) 0.021(3) -0.001(3) -0.008(3) -0.002(3)
C17A 0.018(3) 0.024(3) 0.025(3) -0.006(3) -0.007(3) -0.001(3)
C18A 0.026(3) 0.027(3) 0.013(3) -0.002(3) 0.000(3) -0.007(3)
C19A 0.025(3) 0.023(3) 0.022(3) -0.009(3) -0.004(3) 0.000(3)
C20A 0.037(4) 0.021(3) 0.025(4) -0.008(3) -0.004(3) -0.002(3)
C21A 0.027(4) 0.022(3) 0.025(3) -0.004(3) -0.006(3) 0.003(3)
C22A 0.019(3) 0.021(3) 0.018(3) -0.002(3) -0.003(3) 0.004(3)
C23A 0.020(3) 0.024(3) 0.013(3) -0.009(2) 0.000(3) 0.003(3)
C24A 0.008(3) 0.027(3) 0.018(3) -0.007(3) -0.004(3) 0.005(2)
C25A 0.024(3) 0.018(3) 0.024(3) -0.004(3) -0.006(3) -0.003(3)
C26A 0.025(3) 0.034(3) 0.017(3) -0.005(3) -0.003(3) 0.000(3)
C27A 0.016(3) 0.034(3) 0.023(4) -0.011(3) -0.003(3) 0.002(3)
C28A 0.018(3) 0.024(3) 0.035(4) -0.011(3) -0.004(3) -0.001(3)
C29A 0.020(3) 0.024(3) 0.017(3) -0.002(3) -0.001(3) -0.004(3)
C30A 0.036(4) 0.035(4) 0.023(4) -0.006(3) -0.004(3) -0.004(3)
C31A 0.037(4) 0.054(4) 0.031(4) -0.020(3) -0.002(3) -0.021(4)
C32A 0.026(4) 0.035(3) 0.027(4) -0.002(3) -0.004(3) -0.013(3)
Re2 0.01709(13) 0.01911(12) 0.01655(13) -0.00401(10) -0.00444(11) -0.00068(10)
O1B 0.019(2) 0.0204(19) 0.019(2) -0.0060(17) -0.0031(18) 0.0007(17)
N1B 0.022(3) 0.024(2) 0.019(3) -0.008(2) -0.002(2) -0.004(2)
N2B 0.019(3) 0.020(2) 0.015(3) -0.004(2) -0.005(2) -0.001(2)
N3B 0.022(3) 0.021(2) 0.016(3) -0.005(2) -0.008(2) 0.006(2)
C1B 0.017(3) 0.034(3) 0.021(3) -0.003(3) -0.005(3) -0.005(3)
O2B 0.025(2) 0.027(2) 0.024(2) -0.0069(19) -0.010(2) 0.0029(19)
C2B 0.021(3) 0.020(3) 0.024(3) -0.002(3) -0.008(3) 0.002(3)
C3B 0.029(4) 0.035(4) 0.021(4) -0.002(3) -0.005(3) -0.001(3)
C4B 0.038(4) 0.040(4) 0.035(4) 0.009(3) -0.010(4) -0.009(3)
C5B 0.050(5) 0.021(3) 0.053(5) 0.007(3) -0.029(4) -0.011(3)
C6B 0.058(5) 0.028(4) 0.046(5) -0.008(3) -0.029(4) 0.000(3)
C7B 0.032(4) 0.035(4) 0.022(3) -0.007(3) -0.009(3) -0.008(3)
C8B 0.012(3) 0.021(3) 0.012(3) -0.002(2) -0.002(2) 0.003(2)
C9B 0.024(3) 0.029(3) 0.023(4) -0.003(3) -0.005(3) 0.002(3)
C10B 0.044(4) 0.035(4) 0.018(4) -0.004(3) -0.010(3) 0.006(3)
C11B 0.042(4) 0.036(4) 0.019(4) 0.004(3) -0.003(3) 0.000(3)
C12B 0.032(4) 0.022(3) 0.033(4) -0.003(3) -0.004(3) -0.005(3)
C13B 0.023(3) 0.023(3) 0.016(3) -0.004(3) -0.002(3) 0.000(3)
C14B 0.038(4) 0.036(4) 0.035(4) -0.017(3) -0.013(3) -0.001(3)
C15B 0.091(7) 0.056(5) 0.032(5) 0.003(4) 0.002(5) -0.011(5)
C16B 0.029(4) 0.025(3) 0.029(4) -0.007(3) -0.007(3) -0.010(3)
C17B 0.019(3) 0.024(3) 0.018(3) -0.001(3) -0.005(3) -0.003(3)
C18B 0.015(3) 0.025(3) 0.022(3) -0.008(3) -0.007(3) -0.002(3)
C19B 0.022(3) 0.025(3) 0.022(3) -0.008(3) -0.004(3) 0.006(3)
C20B 0.033(4) 0.023(3) 0.025(4) 0.002(3) -0.006(3) 0.000(3)
C21B 0.029(4) 0.025(3) 0.021(3) 0.002(3) -0.005(3) -0.003(3)
C22B 0.020(3) 0.026(3) 0.016(3) -0.009(3) -0.005(3) -0.005(3)
C23B 0.022(3) 0.023(3) 0.017(3) -0.006(3) -0.003(3) -0.001(3)
C24B 0.022(3) 0.021(3) 0.012(3) -0.001(2) 0.000(3) -0.004(3)
C25B 0.027(3) 0.023(3) 0.020(3) -0.002(3) -0.004(3) -0.004(3)
C26B 0.025(3) 0.032(3) 0.026(3) -0.003(3) -0.012(3) -0.009(3)
C27B 0.026(3) 0.023(3) 0.027(4) 0.010(3) -0.010(3) -0.007(3)
C28B 0.021(3) 0.017(3) 0.027(3) -0.002(3) -0.001(3) 0.008(3)
C29B 0.026(3) 0.022(3) 0.018(3) -0.002(3) 0.001(3) -0.006(3)
C30B 0.033(4) 0.033(3) 0.028(4) -0.012(3) -0.008(3) -0.006(3)
C31B 0.025(4) 0.036(4) 0.056(5) 0.005(3) -0.013(4) 0.002(3)
C32B 0.032(4) 0.028(3) 0.024(3) -0.008(3) -0.006(3) -0.003(3)

loop_
_atom_type_symbol
_atom_type_description
_atom_type_scat_dispersion_real
_atom_type_scat_dispersion_imag
_atom_type_scat_source
C C 0.0033 0.0016 'International Tables Vol C Tables 4.2.6.8 and 6.1.1.4'
H H 0.0000 0.0000 'International Tables Vol C Tables 4.2.6.8 and 6.1.1.4'
N N 0.0061 0.0033 'International Tables Vol C Tables 4.2.6.8 and 6.1.1.4'
O O 0.0106 0.0060 'International Tables Vol C Tables 4.2.6.8 and 6.1.1.4'
Re Re -1.0185 7.2310 'International Tables Vol C Tables 4.2.6.8 and 6.1.1.4'

loop_
_geom_angle_atom_site_label_1
_geom_angle_atom_site_label_2
_geom_angle_atom_site_label_3
_geom_angle
O1A Re1 N1A 111.43(18)
O1A Re1 N3A 110.17(18)
N1A Re1 N3A 137.18(18)
O1A Re1 C1A 104.1(2)
N1A Re1 C1A 92.1(2)
N3A Re1 C1A 87.3(2)
O1A Re1 N2A 118.62(18)
N1A Re1 N2A 75.63(18)
N3A Re1 N2A 76.10(17)
C1A Re1 N2A 137.2(2)
C8A N1A C17A 113.0(4)
C8A N1A Re1 128.6(3)
C17A N1A Re1 118.4(4)
C18A N2A C22A 122.6(5)
C18A N2A Re1 118.3(4)
C22A N2A Re1 118.8(3)
C24A N3A C23A 113.3(4)
C24A N3A Re1 128.4(4)
C23A N3A Re1 118.2(3)
O2A C1A C2A 118.4(5)
O2A C1A Re1 120.6(4)
C2A C1A Re1 120.6(4)
C3A C2A C7A 119.1(5)
C3A C2A C1A 117.1(5)
C7A C2A C1A 123.7(5)
C2A C3A C4A 120.3(6)
C2A C3A H3A 119.8
C4A C3A H3A 119.8
C5A C4A C3A 119.9(5)
C5A C4A H4A 120.0
C3A C4A H4A 120.0
C4A C5A C6A 120.2(5)
C4A C5A H5A 119.9
C6A C5A H5A 119.9
C5A C6A C7A 120.4(5)
C5A C6A H6A 119.8
C7A C6A H6A 119.8
C6A C7A C2A 119.8(5)
C6A C7A H7A 120.1
C2A C7A H7A 120.1
C9A C8A C13A 119.6(5)
C9A C8A N1A 120.6(5)
C13A C8A N1A 119.8(5)
C10A C9A C8A 119.8(5)
C10A C9A C14A 120.4(5)
C8A C9A C14A 119.8(5)
C11A C10A C9A 121.4(6)
C11A C10A H10A 119.3
C9A C10A H10A 119.3
C10A C11A C12A 117.9(6)
C10A C11A C15A 120.6(6)
C12A C11A C15A 121.5(6)
C13A C12A C11A 122.3(5)
C13A C12A H12A 118.8
C11A C12A H12A 118.8
C12A C13A C8A 118.7(5)
C12A C13A C16A 121.2(5)
C8A C13A C16A 120.1(5)
C9A C14A H14A 109.5
C9A C14A H14B 109.5
H14A C14A H14B 109.5
C9A C14A H14C 109.5
H14A C14A H14C 109.5
H14B C14A H14C 109.5
C11A C15A H15A 109.5
C11A C15A H15B 109.5
H15A C15A H15B 109.5
C11A C15A H15C 109.5
H15A C15A H15C 109.5
H15B C15A H15C 109.5
C13A C16A H16A 109.5
C13A C16A H16B 109.5
H16A C16A H16B 109.5
C13A C16A H16C 109.5
H16A C16A H16C 109.5
H16B C16A H16C 109.5
N1A C17A C18A 108.2(4)
N1A C17A H17A 110.1
C18A C17A H17A 110.1
N1A C17A H17B 110.1
C18A C17A H17B 110.1
H17A C17A H17B 108.4
N2A C18A C19A 118.9(5)
N2A C18A C17A 113.1(5)
C19A C18A C17A 128.0(5)
C20A C19A C18A 119.1(5)
C20A C19A H19A 120.4
C18A C19A H19A 120.4
C19A C20A C21A 121.2(5)
C19A C20A H20A 119.4
C21A C20A H20A 119.4
C22A C21A C20A 117.6(5)
C22A C21A H21A 121.2
C20A C21A H21A 121.2
N2A C22A C21A 120.5(5)
N2A C22A C23A 112.5(5)
C21A C22A C23A 126.9(5)
N3A C23A C22A 109.3(4)
N3A C23A H23A 109.8
C22A C23A H23A 109.8
N3A C23A H23B 109.8
C22A C23A H23B 109.8
H23A C23A H23B 108.3
C29A C24A C25A 120.0(5)
C29A C24A N3A 120.0(5)
C25A C24A N3A 120.0(5)
C26A C25A C24A 118.9(5)
C26A C25A C30A 119.9(5)
C24A C25A C30A 121.2(5)
C27A C26A C25A 122.2(5)
C27A C26A H26A 118.9
C25A C26A H26A 118.9
C26A C27A C28A 117.1(5)
C26A C27A C31A 121.3(5)
C28A C27A C31A 121.6(5)
C29A C28A C27A 122.9(5)
C29A C28A H28A 118.5
C27A C28A H28A 118.5
C28A C29A C24A 118.8(5)
C28A C29A C32A 120.4(5)
C24A C29A C32A 120.8(5)
C25A C30A H30A 109.5
C25A C30A H30B 109.5
H30A C30A H30B 109.5
C25A C30A H30C 109.5
H30A C30A H30C 109.5
H30B C30A H30C 109.5
C27A C31A H31A 109.5
C27A C31A H31B 109.5
H31A C31A H31B 109.5
C27A C31A H31C 109.5
H31A C31A H31C 109.5
H31B C31A H31C 109.5
C29A C32A H32A 109.5
C29A C32A H32B 109.5
H32A C32A H32B 109.5
C29A C32A H32C 109.5
H32A C32A H32C 109.5
H32B C32A H32C 109.5
O1B Re2 N3B 110.29(18)
O1B Re2 N1B 110.31(18)
N3B Re2 N1B 137.94(18)
O1B Re2 C1B 104.8(2)
N3B Re2 C1B 93.2(2)
N1B Re2 C1B 86.7(2)
O1B Re2 N2B 117.29(16)
N3B Re2 N2B 75.97(18)
N1B Re2 N2B 76.20(18)
C1B Re2 N2B 137.7(2)
C8B N1B C17B 111.8(4)
C8B N1B Re2 129.9(4)
C17B N1B Re2 118.3(3)
C18B N2B C22B 122.5(5)
C18B N2B Re2 119.1(4)
C22B N2B Re2 117.9(4)
C24B N3B C23B 110.3(4)
C24B N3B Re2 131.8(3)
C23B N3B Re2 117.8(3)
O2B C1B C2B 118.1(5)
O2B C1B Re2 120.3(4)
C2B C1B Re2 121.0(4)
C3B C2B C7B 118.6(5)
C3B C2B C1B 118.2(5)
C7B C2B C1B 123.1(5)
C2B C3B C4B 120.8(6)
C2B C3B H3B 119.6
C4B C3B H3B 119.6
C5B C4B C3B 121.0(6)
C5B C4B H4B 119.5
C3B C4B H4B 119.5
C4B C5B C6B 119.0(6)
C4B C5B H5B 120.5
C6B C5B H5B 120.5
C5B C6B C7B 120.0(6)
C5B C6B H6B 120.0
C7B C6B H6B 120.0
C6B C7B C2B 120.4(6)
C6B C7B H7B 119.8
C2B C7B H7B 119.8
C9B C8B C13B 119.8(5)
C9B C8B N1B 121.3(5)
C13B C8B N1B 118.9(5)
C10B C9B C8B 119.7(6)
C10B C9B C14B 119.5(5)
C8B C9B C14B 120.7(5)
C11B C10B C9B 121.1(6)
C11B C10B H10B 119.4
C9B C10B H10B 119.4
C12B C11B C10B 118.1(6)
C12B C11B C15B 121.7(6)
C10B C11B C15B 120.2(6)
C11B C12B C13B 122.4(6)
C11B C12B H12B 118.8
C13B C12B H12B 118.8
C12B C13B C8B 118.9(5)
C12B C13B C16B 119.8(5)
C8B C13B C16B 121.3(5)
C9B C14B H14D 109.5
C9B C14B H14E 109.5
H14D C14B H14E 109.5
C9B C14B H14F 109.5
H14D C14B H14F 109.5
H14E C14B H14F 109.5
C11B C15B H15D 109.5
C11B C15B H15E 109.5
H15D C15B H15E 109.5
C11B C15B H15F 109.5
H15D C15B H15F 109.5
H15E C15B H15F 109.5
C13B C16B H16D 109.5
C13B C16B H16E 109.5
H16D C16B H16E 109.5
C13B C16B H16F 109.5
H16D C16B H16F 109.5
H16E C16B H16F 109.5
C18B C17B N1B 108.9(5)
C18B C17B H17C 109.9
N1B C17B H17C 109.9
C18B C17B H17D 109.9
N1B C17B H17D 109.9
H17C C17B H17D 108.3
N2B C18B C19B 120.7(5)
N2B C18B C17B 113.1(5)
C19B C18B C17B 126.1(5)
C18B C19B C20B 116.6(6)
C18B C19B H19B 121.7
C20B C19B H19B 121.7
C21B C20B C19B 121.4(5)
C21B C20B H20B 119.3
C19B C20B H20B 119.3
C22B C21B C20B 119.6(6)
C22B C21B H21B 120.2
C20B C21B H21B 120.2
N2B C22B C21B 118.9(5)
N2B C22B C23B 112.5(5)
C21B C22B C23B 128.6(5)
N3B C23B C22B 108.6(5)
N3B C23B H23C 110.0
C22B C23B H23C 110.0
N3B C23B H23D 110.0
C22B C23B H23D 110.0
H23C C23B H23D 108.4
C29B C24B C25B 119.5(5)
C29B C24B N3B 120.5(5)
C25B C24B N3B 119.8(5)
C26B C25B C24B 118.7(5)
C26B C25B C30B 121.1(5)
C24B C25B C30B 120.2(5)
C27B C26B C25B 122.9(5)
C27B C26B H26B 118.5
C25B C26B H26B 118.5
C28B C27B C26B 117.3(5)
C28B C27B C31B 121.0(6)
C26B C27B C31B 121.7(5)
C27B C28B C29B 122.3(6)
C27B C28B H28B 118.8
C29B C28B H28B 118.8
C28B C29B C24B 119.1(5)
C28B C29B C32B 120.2(5)
C24B C29B C32B 120.7(5)
C25B C30B H30D 109.5
C25B C30B H30E 109.5
H30D C30B H30E 109.5
C25B C30B H30F 109.5
H30D C30B H30F 109.5
H30E C30B H30F 109.5
C27B C31B H31D 109.5
C27B C31B H31E 109.5
H31D C31B H31E 109.5
C27B C31B H31F 109.5
H31D C31B H31F 109.5
H31E C31B H31F 109.5
C29B C32B H32D 109.5
C29B C32B H32E 109.5
H32D C32B H32E 109.5
C29B C32B H32F 109.5
H32D C32B H32F 109.5
H32E C32B H32F 109.5

loop_
_geom_bond_atom_site_label_1
_geom_bond_atom_site_label_2
_geom_bond_distance
Re1 O1A 1.692(4)
Re1 N1A 1.965(5)
Re1 N3A 1.983(4)
Re1 C1A 2.059(6)
Re1 N2A 2.076(4)
N1A C8A 1.427(7)
N1A C17A 1.469(7)
N2A C18A 1.337(7)
N2A C22A 1.347(7)
N3A C24A 1.430(7)
N3A C23A 1.470(7)
C1A O2A 1.231(7)
C1A C2A 1.507(8)
C2A C3A 1.388(7)
C2A C7A 1.404(8)
C3A C4A 1.397(8)
C3A H3A 0.9500
C4A C5A 1.378(8)
C4A H4A 0.9500
C5A C6A 1.381(8)
C5A H5A 0.9500
C6A C7A 1.388(7)
C6A H6A 0.9500
C7A H7A 0.9500
C8A C9A 1.393(8)
C8A C13A 1.412(7)
C9A C10A 1.388(8)
C9A C14A 1.516(7)
C10A C11A 1.388(8)
C10A H10A 0.9500
C11A C12A 1.392(9)
C11A C15A 1.489(8)
C12A C13A 1.381(8)
C12A H12A 0.9500
C13A C16A 1.519(8)
C14A H14A 0.9800
C14A H14B 0.9800
C14A H14C 0.9800
C15A H15A 0.9800
C15A H15B 0.9800
C15A H15C 0.9800
C16A H16A 0.9800
C16A H16B 0.9800
C16A H16C 0.9800
C17A C18A 1.487(8)
C17A H17A 0.9900
C17A H17B 0.9900
C18A C19A 1.395(7)
C19A C20A 1.365(8)
C19A H19A 0.9500
C20A C21A 1.394(8)
C20A H20A 0.9500
C21A C22A 1.375(7)
C21A H21A 0.9500
C22A C23A 1.495(7)
C23A H23A 0.9900
C23A H23B 0.9900
C24A C29A 1.393(7)
C24A C25A 1.410(8)
C25A C26A 1.396(8)
C25A C30A 1.494(8)
C26A C27A 1.381(8)
C26A H26A 0.9500
C27A C28A 1.399(8)
C27A C31A 1.509(8)
C28A C29A 1.381(8)
C28A H28A 0.9500
C29A C32A 1.514(8)
C30A H30A 0.9800
C30A H30B 0.9800
C30A H30C 0.9800
C31A H31A 0.9800
C31A H31B 0.9800
C31A H31C 0.9800
C32A H32A 0.9800
C32A H32B 0.9800
C32A H32C 0.9800
Re2 O1B 1.695(3)
Re2 N3B 1.967(5)
Re2 N1B 1.980(5)
Re2 C1B 2.050(6)
Re2 N2B 2.071(4)
N1B C8B 1.441(7)
N1B C17B 1.490(7)
N2B C18B 1.344(7)
N2B C22B 1.353(7)
N3B C24B 1.435(7)
N3B C23B 1.471(7)
C1B O2B 1.240(6)
C1B C2B 1.503(8)
C2B C3B 1.379(8)
C2B C7B 1.395(8)
C3B C4B 1.384(8)
C3B H3B 0.9500
C4B C5B 1.376(9)
C4B H4B 0.9500
C5B C6B 1.390(10)
C5B H5B 0.9500
C6B C7B 1.394(8)
C6B H6B 0.9500
C7B H7B 0.9500
C8B C9B 1.390(8)
C8B C13B 1.393(7)
C9B C10B 1.389(8)
C9B C14B 1.508(8)
C10B C11B 1.386(8)
C10B H10B 0.9500
C11B C12B 1.378(9)
C11B C15B 1.510(9)
C12B C13B 1.382(8)
C12B H12B 0.9500
C13B C16B 1.508(7)
C14B H14D 0.9800
C14B H14E 0.9800
C14B H14F 0.9800
C15B H15D 0.9800
C15B H15E 0.9800
C15B H15F 0.9800
C16B H16D 0.9800
C16B H16E 0.9800
C16B H16F 0.9800
C17B C18B 1.485(8)
C17B H17C 0.9900
C17B H17D 0.9900
C18B C19B 1.390(7)
C19B C20B 1.400(8)
C19B H19B 0.9500
C20B C21B 1.375(8)
C20B H20B 0.9500
C21B C22B 1.373(7)
C21B H21B 0.9500
C22B C23B 1.494(8)
C23B H23C 0.9900
C23B H23D 0.9900
C24B C29B 1.401(8)
C24B C25B 1.405(7)
C25B C26B 1.385(8)
C25B C30B 1.504(8)
C26B C27B 1.385(8)
C26B H26B 0.9500
C27B C28B 1.380(8)
C27B C31B 1.508(8)
C28B C29B 1.394(8)
C28B H28B 0.9500
C29B C32B 1.513(7)
C30B H30D 0.9800
C30B H30E 0.9800
C30B H30F 0.9800
C31B H31D 0.9800
C31B H31E 0.9800
C31B H31F 0.9800
C32B H32D 0.9800
C32B H32E 0.9800
C32B H32F 0.9800

loop_
_geom_torsion_atom_site_label_1
_geom_torsion_atom_site_label_2
_geom_torsion_atom_site_label_3
_geom_torsion_atom_site_label_4
_geom_torsion
O1A Re1 N1A C8A 87.5(5)
N3A Re1 N1A C8A -106.9(5)
C1A Re1 N1A C8A -18.5(5)
N2A Re1 N1A C8A -157.0(5)
O1A Re1 N1A C17A -92.2(4)
N3A Re1 N1A C17A 73.4(5)
C1A Re1 N1A C17A 161.8(4)
N2A Re1 N1A C17A 23.3(4)
O1A Re1 N2A C18A 86.9(4)
N1A Re1 N2A C18A -20.0(4)
N3A Re1 N2A C18A -167.5(4)
C1A Re1 N2A C18A -97.2(5)
O1A Re1 N2A C22A -87.0(4)
N1A Re1 N2A C22A 166.1(4)
N3A Re1 N2A C22A 18.6(4)
C1A Re1 N2A C22A 88.8(5)
O1A Re1 N3A C24A -81.2(5)
N1A Re1 N3A C24A 113.1(5)
C1A Re1 N3A C24A 22.9(5)
N2A Re1 N3A C24A 163.1(5)
O1A Re1 N3A C23A 95.5(4)
N1A Re1 N3A C23A -70.2(5)
C1A Re1 N3A C23A -160.4(4)
N2A Re1 N3A C23A -20.2(4)
O1A Re1 C1A O2A -176.2(4)
N1A Re1 C1A O2A -63.5(5)
N3A Re1 C1A O2A 73.7(4)
N2A Re1 C1A O2A 7.6(6)
O1A Re1 C1A C2A 12.2(5)
N1A Re1 C1A C2A 124.9(4)
N3A Re1 C1A C2A -97.9(4)
N2A Re1 C1A C2A -164.0(4)
O2A C1A C2A C3A -38.9(8)
Re1 C1A C2A C3A 132.9(5)
O2A C1A C2A C7A 142.8(6)
Re1 C1A C2A C7A -45.4(7)
C7A C2A C3A C4A 0.9(9)
C1A C2A C3A C4A -177.5(5)
C2A C3A C4A C5A -2.8(9)
C3A C4A C5A C6A 1.1(9)
C4A C5A C6A C7A 2.5(10)
C5A C6A C7A C2A -4.4(9)
C3A C2A C7A C6A 2.7(9)
C1A C2A C7A C6A -179.1(6)
C17A N1A C8A C9A -83.4(6)
Re1 N1A C8A C9A 96.9(5)
C17A N1A C8A C13A 97.1(6)
Re1 N1A C8A C13A -82.6(6)
C13A C8A C9A C10A 4.3(8)
N1A C8A C9A C10A -175.2(5)
C13A C8A C9A C14A -174.9(5)
N1A C8A C9A C14A 5.7(7)
C8A C9A C10A C11A -2.1(8)
C14A C9A C10A C11A 177.0(5)
C9A C10A C11A C12A -1.9(8)
C9A C10A C11A C15A 177.0(5)
C10A C11A C12A C13A 3.9(8)
C15A C11A C12A C13A -175.0(5)
C11A C12A C13A C8A -1.8(8)
C11A C12A C13A C16A 178.4(5)
C9A C8A C13A C12A -2.4(8)
N1A C8A C13A C12A 177.1(5)
C9A C8A C13A C16A 177.5(5)
N1A C8A C13A C16A -3.1(7)
C8A N1A C17A C18A 156.9(5)
Re1 N1A C17A C18A -23.4(6)
C22A N2A C18A C19A 4.4(8)
Re1 N2A C18A C19A -169.2(4)
C22A N2A C18A C17A -173.7(5)
Re1 N2A C18A C17A 12.7(6)
N1A C17A C18A N2A 5.8(7)
N1A C17A C18A C19A -172.1(5)
N2A C18A C19A C20A -1.8(8)
C17A C18A C19A C20A 176.0(6)
C18A C19A C20A C21A -1.3(9)
C19A C20A C21A C22A 1.7(9)
C18A N2A C22A C21A -4.0(9)
Re1 N2A C22A C21A 169.6(4)
C18A N2A C22A C23A 173.3(5)
Re1 N2A C22A C23A -13.1(6)
C20A C21A C22A N2A 0.8(9)
C20A C21A C22A C23A -176.1(6)
C24A N3A C23A C22A -163.4(5)
Re1 N3A C23A C22A 19.4(6)
N2A C22A C23A N3A -3.4(7)
C21A C22A C23A N3A 173.7(6)
C23A N3A C24A C29A -102.0(6)
Re1 N3A C24A C29A 74.8(6)
C23A N3A C24A C25A 78.6(6)
Re1 N3A C24A C25A -104.6(5)
C29A C24A C25A C26A -0.2(8)
N3A C24A C25A C26A 179.2(5)
C29A C24A C25A C30A -179.6(5)
N3A C24A C25A C30A -0.3(8)
C24A C25A C26A C27A -0.9(9)
C30A C25A C26A C27A 178.6(5)
C25A C26A C27A C28A 0.7(8)
C25A C26A C27A C31A -178.4(6)
C26A C27A C28A C29A 0.6(9)
C31A C27A C28A C29A 179.7(6)
C27A C28A C29A C24A -1.6(9)
C27A C28A C29A C32A 178.3(6)
C25A C24A C29A C28A 1.3(8)
N3A C24A C29A C28A -178.0(5)
C25A C24A C29A C32A -178.5(5)
N3A C24A C29A C32A 2.1(8)
O1B Re2 N1B C8B 80.6(4)
N3B Re2 N1B C8B -115.2(4)
C1B Re2 N1B C8B -24.0(4)
N2B Re2 N1B C8B -165.0(5)
O1B Re2 N1B C17B -95.4(4)
N3B Re2 N1B C17B 68.8(4)
C1B Re2 N1B C17B 159.9(4)
N2B Re2 N1B C17B 18.9(3)
O1B Re2 N2B C18B 88.2(4)
N3B Re2 N2B C18B -165.9(4)
N1B Re2 N2B C18B -17.8(4)
C1B Re2 N2B C18B -86.9(5)
O1B Re2 N2B C22B -84.1(4)
N3B Re2 N2B C22B 21.8(4)
N1B Re2 N2B C22B 169.9(4)
C1B Re2 N2B C22B 100.9(4)
O1B Re2 N3B C24B -86.3(5)
N1B Re2 N3B C24B 109.5(5)
C1B Re2 N3B C24B 20.8(5)
N2B Re2 N3B C24B 159.4(5)
O1B Re2 N3B C23B 89.6(4)
N1B Re2 N3B C23B -74.6(4)
C1B Re2 N3B C23B -163.3(4)
N2B Re2 N3B C23B -24.7(4)
O1B Re2 C1B O2B 175.6(5)
N3B Re2 C1B O2B 63.6(5)
N1B Re2 C1B O2B -74.3(5)
N2B Re2 C1B O2B -9.0(7)
O1B Re2 C1B C2B -13.4(5)
N3B Re2 C1B C2B -125.4(5)
N1B Re2 C1B C2B 96.7(5)
N2B Re2 C1B C2B 162.0(4)
O2B C1B C2B C3B 36.9(8)
Re2 C1B C2B C3B -134.3(5)
O2B C1B C2B C7B -145.0(6)
Re2 C1B C2B C7B 43.8(8)
C7B C2B C3B C4B -0.6(9)
C1B C2B C3B C4B 177.5(5)
C2B C3B C4B C5B 1.5(10)
C3B C4B C5B C6B 0.5(10)
C4B C5B C6B C7B -3.3(10)
C5B C6B C7B C2B 4.1(10)
C3B C2B C7B C6B -2.2(9)
C1B C2B C7B C6B 179.8(6)
C17B N1B C8B C9B -78.6(6)
Re2 N1B C8B C9B 105.1(6)
C17B N1B C8B C13B 99.5(5)
Re2 N1B C8B C13B -76.8(6)
C13B C8B C9B C10B 0.6(9)
N1B C8B C9B C10B 178.6(5)
C13B C8B C9B C14B -179.2(5)
N1B C8B C9B C14B -1.2(8)
C8B C9B C10B C11B 0.6(9)
C14B C9B C10B C11B -179.6(6)
C9B C10B C11B C12B -1.2(9)
C9B C10B C11B C15B 179.3(7)
C10B C11B C12B C13B 0.7(10)
C15B C11B C12B C13B -179.8(6)
C11B C12B C13B C8B 0.5(9)
C11B C12B C13B C16B -179.6(6)
C9B C8B C13B C12B -1.1(8)
N1B C8B C13B C12B -179.2(5)
C9B C8B C13B C16B 179.0(5)
N1B C8B C13B C16B 0.9(8)
C8B N1B C17B C18B 165.3(4)
Re2 N1B C17B C18B -17.9(5)
C22B N2B C18B C19B 2.1(8)
Re2 N2B C18B C19B -169.8(4)
C22B N2B C18B C17B -175.3(5)
Re2 N2B C18B C17B 12.8(6)
N1B C17B C18B N2B 2.7(6)
N1B C17B C18B C19B -174.6(5)
N2B C18B C19B C20B 2.1(8)
C17B C18B C19B C20B 179.2(5)
C18B C19B C20B C21B -3.6(8)
C19B C20B C21B C22B 1.0(9)
C18B N2B C22B C21B -4.8(8)
Re2 N2B C22B C21B 167.2(4)
C18B N2B C22B C23B 173.6(5)
Re2 N2B C22B C23B -14.4(6)
C20B C21B C22B N2B 3.2(8)
C20B C21B C22B C23B -174.9(5)
C24B N3B C23B C22B -159.1(4)
Re2 N3B C23B C22B 24.2(5)
N2B C22B C23B N3B -5.2(6)
C21B C22B C23B N3B 172.9(5)
C23B N3B C24B C29B -92.4(6)
Re2 N3B C24B C29B 83.7(6)
C23B N3B C24B C25B 83.7(6)
Re2 N3B C24B C25B -100.2(6)
C29B C24B C25B C26B -0.9(8)
N3B C24B C25B C26B -177.1(5)
C29B C24B C25B C30B 177.9(5)
N3B C24B C25B C30B 1.8(8)
C24B C25B C26B C27B 1.1(9)
C30B C25B C26B C27B -177.8(5)
C25B C26B C27B C28B 0.6(9)
C25B C26B C27B C31B -179.9(5)
C26B C27B C28B C29B -2.6(8)
C31B C27B C28B C29B 178.0(5)
C27B C28B C29B C24B 2.8(8)
C27B C28B C29B C32B -179.3(5)
C25B C24B C29B C28B -0.9(8)
N3B C24B C29B C28B 175.2(5)
C25B C24B C29B C32B -178.9(5)
N3B C24B C29B C32B -2.8(8)
